data_1519681
loop_
_publ_author_name
'Tanner, David'
'Railton, Craig J.'
'Pettersson, Ingrid'
'Sotofte, Inger'

_publ_section_title
;
 Synthesis, Structure and Reactivity of an Evans-type Bis(imide) Derived
 from a C2-Symmetric Bis(oxazolidinone). A Reluctant Chiral Auxiliary.
;
_journal_name_full 'Acta Chemica Scandinavica'
_journal_page_first 703
_journal_page_last 709
_journal_volume 53
_journal_year 1999
_chemical_formula_sum 'C12 H16 N2 O6'
_chemical_formula_weight 284.27
_space_group_IT_number 19
_symmetry_cell_setting orthorhombic
_symmetry_Int_Tables_number 19
_symmetry_space_group_name_Hall 'P 2ac 2ab'
_symmetry_space_group_name_H-M 'P 21 21 21'
_cell_angle_alpha 90
_cell_angle_beta 90
_cell_angle_gamma 90
_cell_formula_units_Z 2
_cell_length_a 13.574(4)
_cell_length_b 8.584(3)
_cell_length_c 5.429(2)
_cell_volume 632.6(4)
_diffrn_ambient_temperature 160
_diffrn_radiation_probe x-ray
_diffrn_radiation_type MoK\a
_diffrn_radiation_wavelength 0.71073
_exptl_absorpt_coefficient_mu 0.121
_exptl_crystal_density_diffrn 1.492
_exptl_crystal_F_000 300
_refine_ls_number_parameters 123
_refine_ls_number_reflns 1028
_refine_ls_R_factor_gt 0.0466
_refine_ls_wR_factor_gt 0.0977
_cod_data_source_file Acta-Chem-Scand-1999-53-703-709.cif
_cod_data_source_block 1
_cod_database_code 1519681

loop_
_symmetry_equiv_pos_site_id
_symmetry_equiv_pos_as_xyz
1 x,y,z
2 1/2-x,-y,1/2+z
3 1/2+x,1/2-y,-z
4 -x,1/2+y,1/2-z

loop_
_atom_site_label
_atom_site_type_symbol
_atom_site_thermal_displace_type
_atom_site_fract_x
_atom_site_fract_y
_atom_site_fract_z
_atom_site_occupancy
_atom_site_U_iso_or_equiv
_atom_site_calc_flag
_atom_site_refinement_flags
_atom_site_disorder_assembly
_atom_site_disorder_group
O1 O Uiso 0.05762(13) 0.2562(2) 0.1068(4) 1.000 0.0331(5) . . . .
O2 O Uiso 0.22164(13) 0.2578(2) 0.0688(4) 1.000 0.0333(5) . . . .
O3 O Uiso 0.15297(13) -0.0165(2) -0.5426(3) 1.000 0.0289(5) . . . .
N1 N Uiso 0.12220(13) 0.1062(2) -0.1855(4) 1.000 0.0204(5) . . . .
C1 C Uiso 0.1433(2) 0.2107(3) 0.0030(5) 1.000 0.0246(6) . . . .
C2 C Uiso -0.0249(2) 0.1780(4) -0.0020(6) 1.000 0.0297(7) . . . .
C3 C Uiso 0.0152(2) 0.0857(3) -0.2204(5) 1.000 0.0207(6) . . . .
C4 C Uiso 0.1870(2) 0.0550(3) -0.3708(5) 1.000 0.0215(6) . . . .
C5 C Uiso 0.2940(2) 0.0939(3) -0.3473(6) 1.000 0.0249(6) . . . .
C6 C Uiso 0.3558(2) 0.0178(4) -0.5455(6) 1.000 0.0338(7) . . . .

loop_
_geom_angle_atom_site_label_1
_geom_angle_atom_site_label_2
_geom_angle_atom_site_label_3
_geom_angle
_geom_angle_site_symmetry_1
_geom_angle_site_symmetry_2
_geom_angle_site_symmetry_3
_geom_angle_publ_flag
C1 O1 C2 111.5(2) . . . yes
C1 N1 C3 112.0(2) . . . yes
C1 N1 C4 126.8(2) . . . yes
C1 N1 C6 92.8(2) . . 2_555 yes
C3 N1 C4 119.1(2) . . . yes
C3 N1 C6 101.38(19) . . 2_555 yes
C4 N1 C6 91.0(2) . . 2_555 yes
O1 C1 O2 123.0(2) . . . yes
O1 C1 N1 108.4(2) . . . yes
O2 C1 N1 128.5(2) . . . yes
O1 C2 C3 106.5(2) . . . yes
N1 C3 C2 100.9(2) . . . yes
O3 C4 N1 118.1(2) . . . yes
O3 C4 C5 123.4(3) . . . yes
N1 C4 C5 118.5(2) . . . yes
C4 C5 C6 112.4(2) . . . no
N1 C6 C5 150.4(3) 2_554 . . yes

loop_
_geom_bond_atom_site_label_1
_geom_bond_atom_site_label_2
_geom_bond_distance
_geom_bond_site_symmetry_1
_geom_bond_site_symmetry_2
_geom_bond_publ_flag
O1 C1 1.350(3) . . yes
O1 C2 1.433(4) . . yes
O2 C1 1.192(3) . . yes
O3 C4 1.208(3) . . yes
N1 C1 1.391(3) . . yes
N1 C3 1.475(3) . . yes
N1 C4 1.407(3) . . yes
N1 C6 1.342(4) . 2_555 yes
C2 C3 1.526(4) . . no
C4 C5 1.496(4) . . no
C5 C6 1.513(4) . . no

loop_
_geom_torsion_atom_site_label_1
_geom_torsion_atom_site_label_2
_geom_torsion_atom_site_label_3
_geom_torsion_atom_site_label_4
_geom_torsion
_geom_torsion_site_symmetry_1
_geom_torsion_site_symmetry_2
_geom_torsion_site_symmetry_3
_geom_torsion_site_symmetry_4
_geom_torsion_publ_flag
C2 O1 C1 O2 -178.1(3) . . . . no
C2 O1 C1 N1 2.6(3) . . . . no
C1 O1 C2 C3 -7.0(3) . . . . no
C4 N1 C1 O1 166.3(2) . . . . no
C6 N1 C1 O1 -100.3(2) 2_555 . . . no
C3 N1 C1 O1 3.2(3) . . . . no
C4 N1 C1 O2 -13.0(4) . . . . no
C6 N1 C1 O2 80.4(3) 2_555 . . . no
C3 N1 C1 O2 -176.1(3) . . . . no
C4 N1 C6 C5 91.3(6) 2_554 2_554 . . no
C1 N1 C3 C2 -7.0(3) . . . . no
C4 N1 C3 C2 -171.5(2) . . . . no
C6 N1 C3 C2 90.8(2) 2_555 . . . no
C1 N1 C4 O3 -168.5(2) . . . . no
C3 N1 C4 O3 -6.4(3) . . . . no
C6 N1 C4 O3 97.2(3) 2_555 . . . no
C1 N1 C4 C5 10.6(4) . . . . no
C3 N1 C4 C5 172.6(2) . . . . no
C6 N1 C4 C5 -83.7(3) 2_555 . . . no
C1 N1 C6 C5 -35.6(6) 2_554 2_554 . . no
C3 N1 C6 C5 -148.7(5) 2_554 2_554 . . no
O1 C2 C3 N1 8.0(3) . . . . no
O3 C4 C5 C6 -6.8(4) . . . . no
N1 C4 C5 C6 174.2(2) . . . . no
C4 C5 C6 N1 -41.8(6) . . . 2_554 no
